data_7132771
loop_
_publ_author_name
'Kang, Xiang'
'Zhang, Mingtao'
'Tang, Weiwei'
'Gong, Junbo'

_publ_section_title
;
 Growth "self-inhibition" of irbesartan desmotrope: surface intra-annular
 tautomer inter-conversion is the culprit.
;
_journal_issue 26
_journal_name_full 'Chemical communications (Cambridge, England)'
_journal_page_first 3511
_journal_page_last 3514
_journal_paper_doi 10.1039/d3cc06170a
_journal_volume 60
_journal_year 2024
_chemical_formula_moiety 'C25 H28 N6 O, 0.562(C3 H8 O)'
_chemical_formula_sum 'C26.68 H32.49 N6 O1.56'
_chemical_formula_weight 462.29
_space_group_crystal_system trigonal
_space_group_IT_number 148
_space_group_name_Hall '-R 3'
_space_group_name_H-M_alt 'R -3 :H'
_atom_sites_solution_hydrogens mixed
_atom_sites_solution_primary dual
_audit_creation_date 2023-11-08
_audit_creation_method
;
Olex2 1.5
(compiled 2023.08.24 svn.re1ec1418 for OlexSys, GUI svn.r6817)
;
_audit_update_record
;
2024-02-16 deposited with the CCDC.	2024-02-20 downloaded from the CCDC.
;
_cell_angle_alpha 90
_cell_angle_beta 90
_cell_angle_gamma 120
_cell_formula_units_Z 18
_cell_length_a 37.3204(19)
_cell_length_b 37.3204(19)
_cell_length_c 9.7227(6)
_cell_measurement_reflns_used 1386
_cell_measurement_temperature 100.00(10)
_cell_measurement_theta_max 50.6830
_cell_measurement_theta_min 5.3030
_cell_volume 11727.6(11)
_computing_cell_refinement 'CrysAlisPro 1.171.43.95a (Rigaku OD, 2023)'
_computing_data_collection 'CrysAlisPro system (CCD 42.100a 64-bit (release 16-08-2023))'
_computing_data_reduction 'CrysAlisPro 1.171.43.95a (Rigaku OD, 2023)'
_computing_molecular_graphics 'Olex2 1.5 (Dolomanov et al., 2009)'
_computing_publication_material 'Olex2 1.5 (Dolomanov et al., 2009)'
_computing_structure_refinement 'SHELXL 2019/3 (Sheldrick, 2015)'
_computing_structure_solution 'SHELXT 2018/2 (Sheldrick, 2018)'
_diffrn_ambient_environment N~2~
_diffrn_ambient_temperature 100.00(10)
_diffrn_detector 'Hybrid Pixel Array Detector'
_diffrn_detector_area_resol_mean 10.0000
_diffrn_detector_type HyPix
_diffrn_measured_fraction_theta_full 0.959
_diffrn_measured_fraction_theta_max 0.958
_diffrn_measurement_details
;
List of Runs (angles in degrees, time in seconds):

  # Type    Start    End  Width  t~exp~   \w     \q     \k     \f   Frames
#--------------------------------------------------------------------------
  1  \w   -122.00 -76.00   0.50   12.00    --  -56.61-165.00 -10.00   92
  2  \w   -132.00 -70.00   0.50   12.00    --  -56.61 -19.00-134.00  124
  3  \w     48.00  73.00   0.50    3.00    --   -0.55  37.00 -90.00   50
  4  \w     14.00  40.00   0.50    3.00    --   -0.55  37.00 -90.00   52
  5  \w    -17.00   9.00   0.50   12.00    --   55.51 -19.00  90.00   52
  6  \w    -20.00  16.00   0.50   12.00    --   55.51 -19.00 120.00   72
  7  \w    -98.00 -65.00   0.50   12.00    --  -56.61 125.00-150.00   66
  8  \w    -91.00 -48.00   0.50   12.00    --  -56.61 125.00  30.00   86
;
_diffrn_measurement_device 'four-circle diffractometer'
_diffrn_measurement_device_type 'ROD, Synergy Custom system, HyPix'
_diffrn_measurement_method '\w scans'
_diffrn_orient_matrix_type 'CrysAlisPro convention (1999,Acta A55,543-557)'
_diffrn_orient_matrix_UB_11 0.0470131000
_diffrn_orient_matrix_UB_12 0.0239014000
_diffrn_orient_matrix_UB_13 -0.0253938000
_diffrn_orient_matrix_UB_21 0.0010226000
_diffrn_orient_matrix_UB_22 0.0410195000
_diffrn_orient_matrix_UB_23 0.0308070000
_diffrn_orient_matrix_UB_31 0.0074714000
_diffrn_orient_matrix_UB_32 -0.0042925000
_diffrn_orient_matrix_UB_33 0.1534212000
_diffrn_radiation_monochromator mirror
_diffrn_radiation_probe x-ray
_diffrn_radiation_type 'Cu K\a'
_diffrn_radiation_wavelength 1.54184
_diffrn_reflns_av_R_equivalents 0.0374
_diffrn_reflns_av_unetI/netI 0.0573
_diffrn_reflns_Laue_measured_fraction_full 0.959
_diffrn_reflns_Laue_measured_fraction_max 0.958
_diffrn_reflns_limit_h_max 25
_diffrn_reflns_limit_h_min -37
_diffrn_reflns_limit_k_max 37
_diffrn_reflns_limit_k_min -26
_diffrn_reflns_limit_l_max 9
_diffrn_reflns_limit_l_min -5
_diffrn_reflns_number 6490
_diffrn_reflns_point_group_measured_fraction_full 0.959
_diffrn_reflns_point_group_measured_fraction_max 0.958
_diffrn_reflns_theta_full 51.431
_diffrn_reflns_theta_max 51.431
_diffrn_reflns_theta_min 2.368
_diffrn_source 'Rotating-anode X-ray tube'
_diffrn_source_type 'Rigaku (Cu) X-ray Source'
_exptl_absorpt_coefficient_mu 0.604
_exptl_absorpt_correction_T_max 1.00000
_exptl_absorpt_correction_T_min 0.60981
_exptl_absorpt_correction_type multi-scan
_exptl_absorpt_process_details
;
CrysAlisPro 1.171.43.95a (Rigaku Oxford Diffraction, 2023)
Empirical absorption correction using spherical harmonics,
implemented in SCALE3 ABSPACK scaling algorithm.
;
_exptl_crystal_colour colourless
_exptl_crystal_colour_primary colourless
_exptl_crystal_density_diffrn 1.178
_exptl_crystal_description needle
_exptl_crystal_F_000 4448
_exptl_crystal_size_max 0.08
_exptl_crystal_size_mid 0.01
_exptl_crystal_size_min 0.01
_refine_diff_density_max 0.419
_refine_diff_density_min -0.256
_refine_diff_density_rms 0.062
_refine_ls_extinction_coef 0.00017(4)
_refine_ls_extinction_expression Fc^*^=kFc[1+0.001xFc^2^\l^3^/sin(2\q)]^-1/4^
_refine_ls_extinction_method 'SHELXL-2019/2 (Sheldrick 2019)'
_refine_ls_goodness_of_fit_ref 1.060
_refine_ls_hydrogen_treatment mixed
_refine_ls_matrix_type full
_refine_ls_number_parameters 365
_refine_ls_number_reflns 2734
_refine_ls_number_restraints 46
_refine_ls_restrained_S_all 1.051
_refine_ls_R_factor_all 0.0782
_refine_ls_R_factor_gt 0.0615
_refine_ls_shift/su_max 0.001
_refine_ls_shift/su_mean 0.000
_refine_ls_structure_factor_coef Fsqd
_refine_ls_weighting_details 'w=1/[\s^2^(Fo^2^)+(0.0978P)^2^+25.0494P] where P=(Fo^2^+2Fc^2^)/3'
_refine_ls_weighting_scheme calc
_refine_ls_wR_factor_gt 0.1628
_refine_ls_wR_factor_ref 0.1719
_reflns_Friedel_coverage 0.000
_reflns_number_gt 2197
_reflns_number_total 2734
_reflns_threshold_expression 'I > 2\s(I)'
_cod_data_source_file d3cc06170a2.cif
_cod_data_source_block exp_1053_1108_1
_cod_depositor_comments 'Adding full bibliography for 7132771.cif.'
_cod_original_cell_volume 11727.6(14)
_cod_original_sg_symbol_H-M 'R -3'
_cod_database_code 7132771
_shelx_shelxl_version_number 2019/3
_chemical_oxdiff_formula 'C25 H28 N6 O'
_shelx_space_group_comment
;
The symmetry employed for this shelxl refinement is uniquely defined
by the following loop, which should always be used as a source of
symmetry information in preference to the above space-group names.
They are only intended as comments.
;
_olex2_refinement_description
;
1. Twinned data refinement
 Scales: 0.633(3)
 0.367(3)
2. Fixed Uiso
 At 1.2 times of:
  All C(H) groups, All C(H,H) groups, All C(H,H,H,H) groups
 At 1.5 times of:
  All C(H,H,H) groups, All O(H) groups
3. Restrained distances
 C17-C65 \\sim C17-C74
 with sigma of 0.02
 C37-C71 \\sim C66-C58
 with sigma of 0.02
 C65-C71 \\sim C74-C58
 with sigma of 0.04
 C65-C37 \\sim C74-C66
 with sigma of 0.02
 C17-C37 \\sim C17-C66
 with sigma of 0.04
4. Rigid bond restraints
 C17, C74, C66, C58
 with sigma for 1-2 distances of 0.01 and sigma for 1-3 distances of 0.01
5. Uiso/Uaniso restraints and constraints
C17 \\sim C74 \\sim C66 \\sim C58: within 2A with sigma of 0.01 and sigma for
terminal atoms of 0.02 within 2A
6. Rigid body (RIGU) restrains
 C65, C37, C71
 with sigma for 1-2 distances of 0.004 and sigma for 1-3 distances of 0.004
 C74, C66, C58
 with sigma for 1-2 distances of 0.004 and sigma for 1-3 distances of 0.004
7. Others
 Sof(H17C)=Sof(H17D)=Sof(C74)=Sof(H74A)=Sof(H74B)=Sof(C66)=Sof(H66A)=Sof(H66B)=
 Sof(C58)=Sof(H58A)=Sof(H58B)=Sof(H58C)=1-FVAR(1)
 Sof(H17A)=Sof(H17B)=Sof(C65)=Sof(H65A)=Sof(H65B)=Sof(C37)=Sof(H37A)=Sof(H37B)=
 Sof(C71)=Sof(H71A)=Sof(H71B)=Sof(H71C)=FVAR(1)
 Sof(O68)=Sof(H68)=Sof(C52)=Sof(H52A)=Sof(H52B)=Sof(H52C)=Sof(C16)=Sof(H16)=
 Sof(C10)=Sof(H10A)=Sof(H10B)=Sof(H10C)=FVAR(2)
8.a Ternary CH refined with riding coordinates:
 C16(H16)
8.b Secondary CH2 refined with riding coordinates:
 C32(H32A,H32B), C41(H41A,H41B), C84(H84A,H84B), C83(H83A,H83B), C80(H80A,
 H80B), C17(H17A,H17B), C17(H17C,H17D), C65(H65A,H65B), C37(H37A,H37B),
 C74(H74A,H74B), C66(H66A,H66B)
8.c Aromatic/amide H refined with riding coordinates:
 C59(H59), C49(H49), C34(H34), C20(H20), C22(H22), C5(H5), C11(H11), C19(H19)
8.d Idealised Me refined as rotating group:
 C71(H71A,H71B,H71C), C58(H58A,H58B,H58C), C52(H52A,H52B,H52C), C10(H10A,H10B,
 H10C)
8.e Idealised tetrahedral OH refined as rotating group:
 O68(H68)
;
_olex2_submission_special_instructions 'No special instructions were received'
_oxdiff_exptl_absorpt_empirical_details
;
Empirical correction (ABSPACK) includes:
- Absorption correction using spherical harmonics
- Frame scaling
;
_oxdiff_exptl_absorpt_empirical_full_max 1.473
_oxdiff_exptl_absorpt_empirical_full_min 0.721

loop_
_space_group_symop_operation_xyz
'x, y, z'
'-y, x-y, z'
'-x+y, -x, z'
'x+2/3, y+1/3, z+1/3'
'-y+2/3, x-y+1/3, z+1/3'
'-x+y+2/3, -x+1/3, z+1/3'
'x+1/3, y+2/3, z+2/3'
'-y+1/3, x-y+2/3, z+2/3'
'-x+y+1/3, -x+2/3, z+2/3'
'-x, -y, -z'
'y, -x+y, -z'
'x-y, x, -z'
'-x+2/3, -y+1/3, -z+1/3'
'y+2/3, -x+y+1/3, -z+1/3'
'x-y+2/3, x+1/3, -z+1/3'
'-x+1/3, -y+2/3, -z+2/3'
'y+1/3, -x+y+2/3, -z+2/3'
'x-y+1/3, x+2/3, -z+2/3'

loop_
_atom_site_label
_atom_site_type_symbol
_atom_site_fract_x
_atom_site_fract_y
_atom_site_fract_z
_atom_site_U_iso_or_equiv
_atom_site_adp_type
_atom_site_occupancy
_atom_site_site_symmetry_order
_atom_site_calc_flag
_atom_site_refinement_flags_posn
_atom_site_refinement_flags_adp
_atom_site_refinement_flags_occupancy
_atom_site_disorder_assembly
_atom_site_disorder_group
O23 O 0.75515(10) 0.69582(10) 0.1371(3) 0.0369(9) Uani 1 1 d . . . . .
N55 N 0.76816(11) 0.75034(11) 0.2820(3) 0.0255(9) Uani 1 1 d . . . . .
N29 N 0.56466(12) 0.77001(12) 0.5561(4) 0.0369(10) Uani 1 1 d . . . . .
N7 N 0.58347(12) 0.79866(11) 0.3531(4) 0.0331(10) Uani 1 1 d . . . . .
N13 N 0.81636(11) 0.75192(12) 0.4247(4) 0.0315(10) Uani 1 1 d . . . . .
N57 N 0.57750(12) 0.76014(12) 0.3484(4) 0.0299(10) Uani 1 1 d . . . . .
N25 N 0.57575(12) 0.80470(12) 0.4795(4) 0.0368(11) Uani 1 1 d . . . . .
C59 C 0.64725(14) 0.73972(13) 0.4543(4) 0.0234(11) Uani 1 1 d . . . . .
H59 H 0.641078 0.753666 0.523990 0.028 Uiso 1 1 calc R U . . .
C53 C 0.55316(14) 0.69970(13) 0.5102(4) 0.0265(11) Uani 1 1 d . . . . .
C15 C 0.57514(13) 0.67946(13) 0.4769(4) 0.0225(11) Uani 1 1 d . . . . .
C27 C 0.61716(13) 0.70034(13) 0.4139(4) 0.0232(11) Uani 1 1 d . . . . .
C47 C 0.79467(14) 0.76861(14) 0.3956(4) 0.0275(12) Uani 1 1 d . . . . .
C3 C 0.56626(14) 0.74268(14) 0.4726(4) 0.0284(12) Uani 1 1 d . . . . .
C49 C 0.55673(14) 0.63719(13) 0.5095(4) 0.0279(12) Uani 1 1 d . . . . .
H49 H 0.570750 0.622632 0.486745 0.034 Uiso 1 1 calc R U . . .
C40 C 0.69653(13) 0.73889(13) 0.2933(4) 0.0235(11) Uani 1 1 d . . . . .
C32 C 0.73823(13) 0.76043(13) 0.2242(4) 0.0262(11) Uani 1 1 d . . . . .
H32A H 0.734506 0.753014 0.125360 0.031 Uiso 1 1 calc R U . . .
H32B H 0.749657 0.790699 0.230807 0.031 Uiso 1 1 calc R U . . .
C34 C 0.68616(14) 0.75899(14) 0.3947(4) 0.0260(11) Uani 1 1 d . . . . .
H34 H 0.706115 0.786172 0.422669 0.031 Uiso 1 1 calc R U . . .
C20 C 0.51853(14) 0.61631(14) 0.5741(4) 0.0292(12) Uani 1 1 d . . . . .
H20 H 0.506449 0.587621 0.593595 0.035 Uiso 1 1 calc R U . . .
C36 C 0.77378(14) 0.71858(14) 0.2340(5) 0.0276(11) Uani 1 1 d . . . . .
C22 C 0.62773(15) 0.68033(14) 0.3134(4) 0.0289(12) Uani 1 1 d . . . . .
H22 H 0.607677 0.653286 0.284438 0.035 Uiso 1 1 calc R U . . .
C41 C 0.84546(13) 0.72667(14) 0.2448(4) 0.0292(11) Uani 1 1 d . . . . .
H41A H 0.863141 0.756459 0.223674 0.035 Uiso 1 1 calc R U . . .
H41B H 0.838050 0.710760 0.157866 0.035 Uiso 1 1 calc R U . . .
C84 C 0.83297(14) 0.67643(14) 0.4255(4) 0.0315(12) Uani 1 1 d . . . . .
H84A H 0.839057 0.680472 0.525210 0.038 Uiso 1 1 calc R U . . .
H84B H 0.830302 0.649667 0.397873 0.038 Uiso 1 1 calc R U . . .
C5 C 0.66656(14) 0.69908(13) 0.2560(4) 0.0259(11) Uani 1 1 d . . . . .
H5 H 0.673031 0.684527 0.189474 0.031 Uiso 1 1 calc R U . . .
C21 C 0.80662(13) 0.71864(13) 0.3239(4) 0.0266(11) Uani 1 1 d . . . . .
C11 C 0.49806(15) 0.63709(15) 0.6101(5) 0.0366(13) Uani 1 1 d . . . . .
H11 H 0.472312 0.622989 0.656988 0.044 Uiso 1 1 calc R U . . .
C83 C 0.79295(14) 0.67687(15) 0.3934(5) 0.0373(13) Uani 1 1 d . . . . .
H83A H 0.775061 0.653786 0.331027 0.045 Uiso 1 1 calc R U . . .
H83B H 0.777434 0.674227 0.478930 0.045 Uiso 1 1 calc R U . . .
C80 C 0.86744(14) 0.71188(15) 0.3436(4) 0.0330(12) Uani 1 1 d . . . . .
H80A H 0.883758 0.702101 0.291784 0.040 Uiso 1 1 calc R U . . .
H80B H 0.886256 0.734567 0.405713 0.040 Uiso 1 1 calc R U . . .
C19 C 0.51513(15) 0.67847(14) 0.5778(5) 0.0333(12) Uani 1 1 d . . . . .
H19 H 0.500833 0.692659 0.601813 0.040 Uiso 1 1 calc R U . . .
C17 C 0.79779(15) 0.80511(14) 0.4661(5) 0.0357(12) Uani 1 1 d D U . . .
H17A H 0.806952 0.805867 0.562191 0.043 Uiso 0.827(6) 1 calc R U P A 1
H17B H 0.770177 0.802762 0.468641 0.043 Uiso 0.827(6) 1 calc R U P A 1
H17C H 0.778124 0.794050 0.544059 0.043 Uiso 0.173(6) 1 calc R U P A 2
H17D H 0.786276 0.817169 0.401134 0.043 Uiso 0.173(6) 1 calc R U P A 2
C65 C 0.8277(2) 0.84441(17) 0.3948(6) 0.0436(18) Uani 0.827(6) 1 d D . P A 1
H65A H 0.816624 0.845105 0.302967 0.052 Uiso 0.827(6) 1 calc R U P A 1
H65B H 0.854204 0.844849 0.381308 0.052 Uiso 0.827(6) 1 calc R U P A 1
C37 C 0.8358(2) 0.88290(18) 0.4755(7) 0.052(2) Uani 0.827(6) 1 d D . P A 1
H37A H 0.808944 0.880661 0.499660 0.063 Uiso 0.827(6) 1 calc R U P A 1
H37B H 0.850190 0.884088 0.562305 0.063 Uiso 0.827(6) 1 calc R U P A 1
C71 C 0.8616(3) 0.9226(2) 0.3957(9) 0.083(3) Uani 0.827(6) 1 d D . P A 1
H71A H 0.846484 0.922590 0.313325 0.124 Uiso 0.827(6) 1 calc R U P A 1
H71B H 0.887800 0.924507 0.368584 0.124 Uiso 0.827(6) 1 calc R U P A 1
H71C H 0.867247 0.946333 0.453675 0.124 Uiso 0.827(6) 1 calc R U P A 1
C74 C 0.8361(6) 0.8408(6) 0.523(3) 0.032(5) Uani 0.173(6) 1 d D U P A 2
H74A H 0.856425 0.853206 0.446944 0.038 Uiso 0.173(6) 1 calc R U P A 2
H74B H 0.848027 0.830057 0.591311 0.038 Uiso 0.173(6) 1 calc R U P A 2
C66 C 0.8314(7) 0.8751(7) 0.591(3) 0.035(5) Uani 0.173(6) 1 d D U P A 2
H66A H 0.821528 0.887554 0.521029 0.042 Uiso 0.173(6) 1 calc R U P A 2
H66B H 0.810066 0.862822 0.663449 0.042 Uiso 0.173(6) 1 calc R U P A 2
C58 C 0.8712(8) 0.9089(7) 0.653(3) 0.045(7) Uani 0.173(6) 1 d D U P A 2
H58A H 0.878721 0.897775 0.732502 0.068 Uiso 0.173(6) 1 calc R U P A 2
H58B H 0.867264 0.931751 0.683362 0.068 Uiso 0.173(6) 1 calc R U P A 2
H58C H 0.893343 0.918980 0.584564 0.068 Uiso 0.173(6) 1 calc R U P A 2
O68 O 0.9159(5) 0.9476(5) 0.9803(11) 0.160(6) Uani 0.562(8) 1 d . . P B 3
H68 H 0.928406 0.934880 1.001136 0.241 Uiso 0.562(8) 1 calc R U P B 3
C52 C 0.9288(4) 0.9552(4) 0.7379(14) 0.099(5) Uani 0.562(8) 1 d . . P B 3
H52A H 0.938157 0.984892 0.737871 0.148 Uiso 0.562(8) 1 calc R U P B 3
H52B H 0.916542 0.943367 0.648275 0.148 Uiso 0.562(8) 1 calc R U P B 3
H52C H 0.952336 0.951144 0.755164 0.148 Uiso 0.562(8) 1 calc R U P B 3
C16 C 0.8975(4) 0.9346(4) 0.8465(12) 0.082(4) Uani 0.562(8) 1 d . . P B 3
H16 H 0.885063 0.903924 0.838055 0.098 Uiso 0.562(8) 1 calc R U P B 3
C10 C 0.8649(5) 0.9455(4) 0.8286(13) 0.094(5) Uani 0.562(8) 1 d . . P B 3
H10A H 0.844421 0.932852 0.902357 0.142 Uiso 0.562(8) 1 calc R U P B 3
H10B H 0.851356 0.935260 0.739432 0.142 Uiso 0.562(8) 1 calc R U P B 3
H10C H 0.877271 0.975636 0.832139 0.142 Uiso 0.562(8) 1 calc R U P B 3
H57 H 0.5808(13) 0.7509(14) 0.261(5) 0.033(13) Uiso 1 1 d . . . . .

loop_
_atom_site_aniso_label
_atom_site_aniso_U_11
_atom_site_aniso_U_22
_atom_site_aniso_U_33
_atom_site_aniso_U_23
_atom_site_aniso_U_13
_atom_site_aniso_U_12
O23 0.042(2) 0.040(2) 0.0317(19) -0.0085(17) -0.0083(17) 0.0226(17)
N55 0.028(2) 0.032(2) 0.023(2) 0.0039(18) -0.0025(18) 0.0195(19)
N29 0.044(3) 0.032(2) 0.035(2) 0.001(2) 0.003(2) 0.020(2)
N7 0.044(3) 0.026(3) 0.035(2) -0.0013(18) 0.000(2) 0.022(2)
N13 0.031(2) 0.042(3) 0.026(2) -0.0025(19) 0.0000(18) 0.022(2)
N57 0.042(3) 0.030(3) 0.024(3) 0.001(2) 0.0020(19) 0.022(2)
N25 0.050(3) 0.031(3) 0.032(2) 0.000(2) 0.007(2) 0.023(2)
C59 0.033(3) 0.022(3) 0.022(2) 0.000(2) -0.001(2) 0.019(2)
C53 0.033(3) 0.019(3) 0.025(2) -0.004(2) -0.003(2) 0.011(2)
C15 0.030(3) 0.020(3) 0.017(2) -0.0042(19) -0.010(2) 0.012(2)
C27 0.028(3) 0.019(3) 0.025(2) -0.002(2) -0.004(2) 0.013(2)
C47 0.027(3) 0.033(3) 0.020(2) -0.002(2) 0.000(2) 0.013(2)
C3 0.032(3) 0.027(3) 0.026(3) -0.009(2) 0.000(2) 0.015(2)
C49 0.035(3) 0.027(3) 0.025(2) -0.005(2) -0.004(2) 0.017(3)
C40 0.027(3) 0.023(3) 0.024(2) 0.002(2) -0.003(2) 0.016(2)
C32 0.032(3) 0.028(3) 0.025(2) 0.003(2) 0.001(2) 0.019(2)
C34 0.028(3) 0.023(3) 0.027(2) -0.001(2) -0.007(2) 0.013(2)
C20 0.030(3) 0.021(3) 0.032(3) 0.002(2) -0.004(2) 0.010(2)
C36 0.029(3) 0.029(3) 0.028(3) 0.011(2) 0.007(2) 0.016(2)
C22 0.034(3) 0.019(3) 0.032(3) -0.007(2) -0.010(2) 0.012(2)
C41 0.027(3) 0.031(3) 0.031(3) 0.000(2) 0.004(2) 0.015(2)
C84 0.035(3) 0.037(3) 0.027(3) 0.003(2) 0.003(2) 0.022(3)
C5 0.033(3) 0.028(3) 0.023(2) -0.001(2) -0.001(2) 0.020(3)
C21 0.026(3) 0.026(3) 0.029(2) 0.001(2) 0.000(2) 0.014(2)
C11 0.033(3) 0.037(3) 0.033(3) 0.002(2) 0.002(2) 0.012(3)
C83 0.030(3) 0.038(3) 0.044(3) 0.012(3) 0.010(2) 0.017(3)
C80 0.028(3) 0.045(3) 0.033(3) 0.004(2) 0.003(2) 0.023(3)
C19 0.037(3) 0.033(3) 0.035(3) 0.000(2) 0.006(2) 0.021(3)
C17 0.040(3) 0.034(3) 0.031(3) -0.005(2) -0.006(2) 0.017(3)
C65 0.052(4) 0.034(4) 0.048(4) -0.001(3) -0.005(3) 0.024(3)
C37 0.060(5) 0.031(4) 0.063(5) -0.013(3) -0.015(4) 0.021(3)
C71 0.090(6) 0.033(4) 0.105(6) -0.007(4) -0.009(5) 0.015(4)
C74 0.039(8) 0.030(7) 0.028(9) -0.005(6) -0.005(7) 0.019(6)
C66 0.044(10) 0.030(8) 0.032(10) -0.007(7) -0.006(8) 0.019(7)
C58 0.057(13) 0.022(11) 0.057(15) -0.007(10) -0.019(12) 0.020(10)
O68 0.173(14) 0.202(14) 0.075(7) -0.059(8) -0.028(7) 0.071(10)
C52 0.093(11) 0.105(11) 0.099(11) -0.002(9) -0.016(9) 0.050(9)
C16 0.090(10) 0.053(8) 0.074(8) 0.003(7) 0.011(8) 0.014(7)
C10 0.142(13) 0.109(12) 0.074(9) -0.013(8) 0.007(8) 0.093(11)

loop_
_atom_type_symbol
_atom_type_description
_atom_type_scat_dispersion_real
_atom_type_scat_dispersion_imag
_atom_type_scat_source
C C 0.0181 0.0091 'International Tables Vol C Tables 4.2.6.8 and 6.1.1.4'
H H 0.0000 0.0000 'International Tables Vol C Tables 4.2.6.8 and 6.1.1.4'
N N 0.0311 0.0180 'International Tables Vol C Tables 4.2.6.8 and 6.1.1.4'
O O 0.0492 0.0322 'International Tables Vol C Tables 4.2.6.8 and 6.1.1.4'

loop_
_geom_angle_atom_site_label_1
_geom_angle_atom_site_label_2
_geom_angle_atom_site_label_3
_geom_angle
_geom_angle_site_symmetry_1
_geom_angle_site_symmetry_3
_geom_angle_publ_flag
C47 N55 C32 128.3(4) . . ?
C36 N55 C47 107.9(4) . . ?
C36 N55 C32 123.7(4) . . ?
C3 N29 N25 106.6(3) . . ?
N25 N7 N57 106.5(4) . . ?
C47 N13 C21 108.3(3) . . ?
N7 N57 H57 116(3) . . ?
C3 N57 N7 109.6(4) . . ?
C3 N57 H57 134(3) . . ?
N7 N25 N29 109.7(3) . . ?
C27 C59 H59 119.5 . . ?
C34 C59 H59 119.5 . . ?
C34 C59 C27 121.0(4) . . ?
C15 C53 C3 124.4(4) . . ?
C19 C53 C15 120.3(4) . . ?
C19 C53 C3 115.2(4) . . ?
C53 C15 C27 124.0(4) . . ?
C53 C15 C49 117.6(4) . . ?
C49 C15 C27 118.4(4) . . ?
C59 C27 C15 121.3(4) . . ?
C59 C27 C22 117.9(4) . . ?
C22 C27 C15 120.8(4) . . ?
N55 C47 C17 121.5(4) . . ?
N13 C47 N55 113.6(4) . . ?
N13 C47 C17 124.8(4) . . ?
N29 C3 N57 107.6(4) . . ?
N29 C3 C53 124.6(4) . . ?
N57 C3 C53 127.5(4) . . ?
C15 C49 H49 119.3 . . ?
C20 C49 C15 121.4(4) . . ?
C20 C49 H49 119.3 . . ?
C34 C40 C32 121.0(4) . . ?
C5 C40 C32 121.3(4) . . ?
C5 C40 C34 117.7(4) . . ?
N55 C32 C40 114.2(3) . . ?
N55 C32 H32A 108.7 . . ?
N55 C32 H32B 108.7 . . ?
C40 C32 H32A 108.7 . . ?
C40 C32 H32B 108.7 . . ?
H32A C32 H32B 107.6 . . ?
C59 C34 C40 120.9(4) . . ?
C59 C34 H34 119.5 . . ?
C40 C34 H34 119.5 . . ?
C49 C20 H20 119.9 . . ?
C11 C20 C49 120.1(4) . . ?
C11 C20 H20 119.9 . . ?
O23 C36 N55 125.2(4) . . ?
O23 C36 C21 128.9(4) . . ?
N55 C36 C21 106.0(4) . . ?
C27 C22 H22 119.4 . . ?
C5 C22 C27 121.2(4) . . ?
C5 C22 H22 119.4 . . ?
H41A C41 H41B 109.0 . . ?
C21 C41 H41A 111.0 . . ?
C21 C41 H41B 111.0 . . ?
C21 C41 C80 103.9(3) . . ?
C80 C41 H41A 111.0 . . ?
C80 C41 H41B 111.0 . . ?
H84A C84 H84B 108.6 . . ?
C83 C84 H84A 110.4 . . ?
C83 C84 H84B 110.4 . . ?
C80 C84 H84A 110.4 . . ?
C80 C84 H84B 110.4 . . ?
C80 C84 C83 106.7(4) . . ?
C40 C5 H5 119.4 . . ?
C22 C5 C40 121.3(4) . . ?
C22 C5 H5 119.4 . . ?
N13 C21 C36 104.2(3) . . ?
N13 C21 C41 110.9(4) . . ?
N13 C21 C83 112.3(4) . . ?
C36 C21 C41 113.5(3) . . ?
C36 C21 C83 113.4(4) . . ?
C41 C21 C83 102.8(4) . . ?
C20 C11 H11 120.1 . . ?
C20 C11 C19 119.7(4) . . ?
C19 C11 H11 120.1 . . ?
C84 C83 H83A 110.6 . . ?
C84 C83 H83B 110.6 . . ?
C21 C83 C84 105.7(4) . . ?
C21 C83 H83A 110.6 . . ?
C21 C83 H83B 110.6 . . ?
H83A C83 H83B 108.7 . . ?
C41 C80 H80A 110.6 . . ?
C41 C80 H80B 110.6 . . ?
C84 C80 C41 105.5(4) . . ?
C84 C80 H80A 110.6 . . ?
C84 C80 H80B 110.6 . . ?
H80A C80 H80B 108.8 . . ?
C53 C19 H19 119.6 . . ?
C11 C19 C53 120.8(4) . . ?
C11 C19 H19 119.6 . . ?
C47 C17 H17A 109.3 . . ?
C47 C17 H17B 109.3 . . ?
C47 C17 H17C 105.7 . . ?
C47 C17 H17D 105.7 . . ?
C47 C17 C65 111.4(4) . . ?
C47 C17 C74 126.4(9) . . ?
H17A C17 H17B 108.0 . . ?
H17C C17 H17D 106.2 . . ?
C65 C17 H17A 109.3 . . ?
C65 C17 H17B 109.3 . . ?
C74 C17 H17C 105.7 . . ?
C74 C17 H17D 105.7 . . ?
C17 C65 H65A 109.1 . . ?
C17 C65 H65B 109.1 . . ?
C17 C65 C37 112.5(5) . . ?
H65A C65 H65B 107.8 . . ?
C37 C65 H65A 109.1 . . ?
C37 C65 H65B 109.1 . . ?
C65 C37 H37A 109.1 . . ?
C65 C37 H37B 109.1 . . ?
H37A C37 H37B 107.8 . . ?
C71 C37 C65 112.7(6) . . ?
C71 C37 H37A 109.1 . . ?
C71 C37 H37B 109.1 . . ?
C37 C71 H71A 109.5 . . ?
C37 C71 H71B 109.5 . . ?
C37 C71 H71C 109.5 . . ?
H71A C71 H71B 109.5 . . ?
H71A C71 H71C 109.5 . . ?
H71B C71 H71C 109.5 . . ?
C17 C74 H74A 108.2 . . ?
C17 C74 H74B 108.2 . . ?
C17 C74 C66 116.5(16) . . ?
H74A C74 H74B 107.3 . . ?
C66 C74 H74A 108.2 . . ?
C66 C74 H74B 108.2 . . ?
C74 C66 H66A 108.9 . . ?
C74 C66 H66B 108.9 . . ?
H66A C66 H66B 107.7 . . ?
C58 C66 C74 113.3(18) . . ?
C58 C66 H66A 108.9 . . ?
C58 C66 H66B 108.9 . . ?
C66 C58 H58A 109.5 . . ?
C66 C58 H58B 109.5 . . ?
C66 C58 H58C 109.5 . . ?
H58A C58 H58B 109.5 . . ?
H58A C58 H58C 109.5 . . ?
H58B C58 H58C 109.5 . . ?
C16 O68 H68 109.5 . . ?
H52A C52 H52B 109.5 . . ?
H52A C52 H52C 109.5 . . ?
H52B C52 H52C 109.5 . . ?
C16 C52 H52A 109.5 . . ?
C16 C52 H52B 109.5 . . ?
C16 C52 H52C 109.5 . . ?
O68 C16 C52 110.6(12) . . ?
O68 C16 H16 109.4 . . ?
O68 C16 C10 109.6(12) . . ?
C52 C16 H16 109.4 . . ?
C10 C16 C52 108.5(11) . . ?
C10 C16 H16 109.4 . . ?
C16 C10 H10A 109.5 . . ?
C16 C10 H10B 109.5 . . ?
C16 C10 H10C 109.5 . . ?
H10A C10 H10B 109.5 . . ?
H10A C10 H10C 109.5 . . ?
H10B C10 H10C 109.5 . . ?

loop_
_geom_bond_atom_site_label_1
_geom_bond_atom_site_label_2
_geom_bond_distance
_geom_bond_site_symmetry_2
_geom_bond_publ_flag
O23 C36 1.226(5) . ?
N55 C47 1.410(5) . ?
N55 C32 1.459(5) . ?
N55 C36 1.384(6) . ?
N29 N25 1.366(5) . ?
N29 C3 1.328(5) . ?
N7 N57 1.341(5) . ?
N7 N25 1.307(5) . ?
N13 C47 1.276(5) . ?
N13 C21 1.477(6) . ?
N57 C3 1.336(6) . ?
N57 H57 0.94(5) . ?
C59 H59 0.9500 . ?
C59 C27 1.388(6) . ?
C59 C34 1.385(6) . ?
C53 C15 1.403(6) . ?
C53 C3 1.470(6) . ?
C53 C19 1.396(6) . ?
C15 C27 1.490(6) . ?
C15 C49 1.406(6) . ?
C27 C22 1.401(6) . ?
C47 C17 1.477(6) . ?
C49 H49 0.9500 . ?
C49 C20 1.387(6) . ?
C40 C32 1.506(6) . ?
C40 C34 1.405(6) . ?
C40 C5 1.389(6) . ?
C32 H32A 0.9900 . ?
C32 H32B 0.9900 . ?
C34 H34 0.9500 . ?
C20 H20 0.9500 . ?
C20 C11 1.378(6) . ?
C36 C21 1.504(6) . ?
C22 H22 0.9500 . ?
C22 C5 1.374(6) . ?
C41 H41A 0.9900 . ?
C41 H41B 0.9900 . ?
C41 C21 1.532(6) . ?
C41 C80 1.534(6) . ?
C84 H84A 0.9900 . ?
C84 H84B 0.9900 . ?
C84 C83 1.534(6) . ?
C84 C80 1.529(6) . ?
C5 H5 0.9500 . ?
C21 C83 1.533(6) . ?
C11 H11 0.9500 . ?
C11 C19 1.380(6) . ?
C83 H83A 0.9900 . ?
C83 H83B 0.9900 . ?
C80 H80A 0.9900 . ?
C80 H80B 0.9900 . ?
C19 H19 0.9500 . ?
C17 H17A 0.9900 . ?
C17 H17B 0.9900 . ?
C17 H17C 0.9900 . ?
C17 H17D 0.9900 . ?
C17 C65 1.497(7) . ?
C17 C74 1.489(17) . ?
C65 H65A 0.9900 . ?
C65 H65B 0.9900 . ?
C65 C37 1.529(8) . ?
C37 H37A 0.9900 . ?
C37 H37B 0.9900 . ?
C37 C71 1.516(9) . ?
C71 H71A 0.9800 . ?
C71 H71B 0.9800 . ?
C71 H71C 0.9800 . ?
C74 H74A 0.9900 . ?
C74 H74B 0.9900 . ?
C74 C66 1.527(19) . ?
C66 H66A 0.9900 . ?
C66 H66B 0.9900 . ?
C66 C58 1.51(2) . ?
C58 H58A 0.9800 . ?
C58 H58B 0.9800 . ?
C58 H58C 0.9800 . ?
O68 H68 0.8400 . ?
O68 C16 1.438(15) . ?
C52 H52A 0.9800 . ?
C52 H52B 0.9800 . ?
C52 H52C 0.9800 . ?
C52 C16 1.474(17) . ?
C16 H16 1.0000 . ?
C16 C10 1.473(18) . ?
C10 H10A 0.9800 . ?
C10 H10B 0.9800 . ?
C10 H10C 0.9800 . ?

loop_
_geom_torsion_atom_site_label_1
_geom_torsion_atom_site_label_2
_geom_torsion_atom_site_label_3
_geom_torsion_atom_site_label_4
_geom_torsion
_geom_torsion_site_symmetry_1
_geom_torsion_site_symmetry_2
_geom_torsion_site_symmetry_3
_geom_torsion_site_symmetry_4
_geom_torsion_publ_flag
O23 C36 C21 N13 -178.3(4) . . . . ?
O23 C36 C21 C41 60.9(6) . . . . ?
O23 C36 C21 C83 -55.9(6) . . . . ?
N55 C47 C17 C65 -84.2(5) . . . . ?
N55 C47 C17 C74 -141.9(14) . . . . ?
N55 C36 C21 N13 1.9(4) . . . . ?
N55 C36 C21 C41 -118.9(4) . . . . ?
N55 C36 C21 C83 124.3(4) . . . . ?
N7 N57 C3 N29 0.6(5) . . . . ?
N7 N57 C3 C53 174.1(4) . . . . ?
N13 C47 C17 C65 92.2(6) . . . . ?
N13 C47 C17 C74 34.5(15) . . . . ?
N13 C21 C83 C84 -86.1(4) . . . . ?
N57 N7 N25 N29 -0.2(5) . . . . ?
N25 N29 C3 N57 -0.7(5) . . . . ?
N25 N29 C3 C53 -174.5(4) . . . . ?
N25 N7 N57 C3 -0.2(5) . . . . ?
C59 C27 C22 C5 -0.3(6) . . . . ?
C53 C15 C27 C59 39.6(6) . . . . ?
C53 C15 C27 C22 -141.6(4) . . . . ?
C53 C15 C49 C20 -1.0(6) . . . . ?
C15 C53 C3 N29 -137.0(5) . . . . ?
C15 C53 C3 N57 50.5(7) . . . . ?
C15 C53 C19 C11 -1.5(7) . . . . ?
C15 C27 C22 C5 -179.1(4) . . . . ?
C15 C49 C20 C11 -1.2(6) . . . . ?
C27 C59 C34 C40 -1.2(6) . . . . ?
C27 C15 C49 C20 177.0(4) . . . . ?
C27 C22 C5 C40 -1.3(6) . . . . ?
C47 N55 C32 C40 -85.4(5) . . . . ?
C47 N55 C36 O23 179.0(4) . . . . ?
C47 N55 C36 C21 -1.2(4) . . . . ?
C47 N13 C21 C36 -2.0(4) . . . . ?
C47 N13 C21 C41 120.5(4) . . . . ?
C47 N13 C21 C83 -125.1(4) . . . . ?
C47 C17 C65 C37 -172.6(5) . . . . ?
C47 C17 C74 C66 179.6(17) . . . . ?
C3 N29 N25 N7 0.6(5) . . . . ?
C3 C53 C15 C27 7.7(7) . . . . ?
C3 C53 C15 C49 -174.4(4) . . . . ?
C3 C53 C19 C11 175.5(4) . . . . ?
C49 C15 C27 C59 -138.2(4) . . . . ?
C49 C15 C27 C22 40.6(5) . . . . ?
C49 C20 C11 C19 2.0(7) . . . . ?
C32 N55 C47 N13 177.5(4) . . . . ?
C32 N55 C47 C17 -5.8(6) . . . . ?
C32 N55 C36 O23 1.3(6) . . . . ?
C32 N55 C36 C21 -178.9(3) . . . . ?
C32 C40 C34 C59 177.5(4) . . . . ?
C32 C40 C5 C22 -176.2(4) . . . . ?
C34 C59 C27 C15 -179.6(4) . . . . ?
C34 C59 C27 C22 1.6(6) . . . . ?
C34 C40 C32 N55 97.8(4) . . . . ?
C34 C40 C5 C22 1.7(6) . . . . ?
C20 C11 C19 C53 -0.7(7) . . . . ?
C36 N55 C47 N13 -0.1(5) . . . . ?
C36 N55 C47 C17 176.7(4) . . . . ?
C36 N55 C32 C40 91.8(5) . . . . ?
C36 C21 C83 C84 156.1(4) . . . . ?
C41 C21 C83 C84 33.1(4) . . . . ?
C5 C40 C32 N55 -84.3(5) . . . . ?
C5 C40 C34 C59 -0.4(6) . . . . ?
C21 N13 C47 N55 1.3(5) . . . . ?
C21 N13 C47 C17 -175.3(4) . . . . ?
C21 C41 C80 C84 31.3(5) . . . . ?
C83 C84 C80 C41 -10.7(5) . . . . ?
C80 C41 C21 N13 80.5(4) . . . . ?
C80 C41 C21 C36 -162.6(4) . . . . ?
C80 C41 C21 C83 -39.7(4) . . . . ?
C80 C84 C83 C21 -14.0(5) . . . . ?
C19 C53 C15 C27 -175.5(4) . . . . ?
C19 C53 C15 C49 2.3(6) . . . . ?
C19 C53 C3 N29 46.1(6) . . . . ?
C19 C53 C3 N57 -126.3(5) . . . . ?
C17 C65 C37 C71 -172.6(6) . . . . ?
C17 C74 C66 C58 176(2) . . . . ?

loop_
_twin_individual_id
_twin_individual_mass_fraction_refined
1 0.633(3)
2 0.367(3)
